data_4029022
loop_
_publ_author_name
'Su, Chicheung'
'Guang, Jie'
'Williard, Paul G.'

_publ_section_title
;
 Structures of Lithium N-Monosubstituted Anilides: Trisolvated Monomer to
 Tetrasolvated Dimer.
;
_journal_issue 3
_journal_name_full 'The Journal of organic chemistry'
_journal_page_first 1032
_journal_paper_doi 10.1021/jo402498z
_journal_volume 79
_journal_year 2014
_chemical_formula_sum 'C17 H28 Li N O2'
_chemical_formula_weight 285.34
_chemical_name_common ccs04jul12
_space_group_crystal_system monoclinic
_space_group_IT_number 14
_space_group_name_Hall '-P 2ybc'
_space_group_name_H-M_alt 'P 1 21/c 1'
_symmetry_space_group_name_Hall '-P 2ybc'
_symmetry_space_group_name_H-M 'P 1 21/c 1'
_atom_sites_solution_hydrogens geom
_atom_sites_solution_primary direct
_atom_sites_solution_secondary difmap
_cell_angle_alpha 90
_cell_angle_beta 102.308(4)
_cell_angle_gamma 90
_cell_formula_units_Z 4
_cell_length_a 9.8890(13)
_cell_length_b 10.3072(15)
_cell_length_c 17.281(2)
_cell_measurement_reflns_used 3130
_cell_measurement_temperature 198.(2)
_cell_measurement_theta_max 17.1958
_cell_measurement_theta_min 2.3152
_cell_volume 1720.9(4)
_computing_cell_refinement 'SAINT V8.18C (Bruker AXS Inc., 2011)'
_computing_data_collection 'Bruker Instrument Service v3.0.21'
_computing_data_reduction 'SAINT V8.18C (Bruker AXS Inc., 2011)'
_computing_structure_refinement 'SHELXL-2013 (Sheldrick, 2013)'
_computing_structure_solution 'SHELXS-97 (Sheldrick, 2008)'
_diffrn_ambient_temperature 198.(2)
_diffrn_detector_area_resol_mean 10.4167
_diffrn_measured_fraction_theta_full 0.997
_diffrn_measured_fraction_theta_max 0.997
_diffrn_radiation_wavelength 0.71073
_diffrn_reflns_av_R_equivalents 0.0217
_diffrn_reflns_av_sigmaI/netI 0.0145
_diffrn_reflns_limit_h_max 8
_diffrn_reflns_limit_h_min -8
_diffrn_reflns_limit_k_max 8
_diffrn_reflns_limit_k_min -8
_diffrn_reflns_limit_l_max 14
_diffrn_reflns_limit_l_min -14
_diffrn_reflns_number 6781
_diffrn_reflns_theta_full 17.23
_diffrn_reflns_theta_max 17.23
_diffrn_reflns_theta_min 2.31
_exptl_absorpt_coefficient_mu 0.070
_exptl_absorpt_correction_T_max 0.98
_exptl_absorpt_correction_T_min 0.92
_exptl_absorpt_correction_type multi-scan
_exptl_absorpt_process_details 'SADABS V2008/1 (Bruker AXS Inc.)'
_exptl_crystal_colour 'clear colourless'
_exptl_crystal_density_diffrn 1.101
_exptl_crystal_density_method 'not measured'
_exptl_crystal_description rod
_exptl_crystal_F_000 624
_exptl_crystal_size_max 0.450
_exptl_crystal_size_mid 0.300
_exptl_crystal_size_min 0.300
_refine_diff_density_max 0.398
_refine_diff_density_min -0.212
_refine_ls_extinction_method none
_refine_ls_goodness_of_fit_ref 1.054
_refine_ls_hydrogen_treatment constr
_refine_ls_matrix_type full
_refine_ls_number_parameters 193
_refine_ls_number_reflns 1036
_refine_ls_number_restraints 0
_refine_ls_restrained_S_all 1.054
_refine_ls_R_factor_all 0.1173
_refine_ls_R_factor_gt 0.1071
_refine_ls_shift/su_max 0.000
_refine_ls_shift/su_mean 0.000
_refine_ls_structure_factor_coef Fsqd
_refine_ls_weighting_details 'w=1/[\s^2^(Fo^2^)+(0.1644P)^2^+6.4679P] where P=(Fo^2^+2Fc^2^)/3'
_refine_ls_weighting_scheme calc
_refine_ls_wR_factor_gt 0.2841
_refine_ls_wR_factor_ref 0.2963
_reflns_number_gt 896
_reflns_number_total 1036
_reflns_threshold_expression 'I > 2\s(I)'
_cod_data_source_file jo402498z_si_002.cif
_cod_data_source_block 958141
_cod_database_code 4029022

loop_
_space_group_symop_operation_xyz
'x, y, z'
'-x, y+1/2, -z+1/2'
'-x, -y, -z'
'x, -y-1/2, z-1/2'

loop_
_atom_site_type_symbol
_atom_site_label
_atom_site_fract_x
_atom_site_fract_y
_atom_site_fract_z
_atom_site_U_iso_or_equiv
_atom_site_adp_type
_atom_site_calc_flag
_atom_site_refinement_flags_adp
_atom_site_refinement_flags_posn
_atom_site_occupancy
C C1 0.3554(9) -0.2152(9) 0.4991(5) 0.076(3) Uani d . . 1
H H1A 0.2613 -0.2192 0.5087 0.113 Uiso calc U R 1
H H1B 0.4226 -0.2227 0.5495 0.113 Uiso calc U R 1
H H1C 0.369 -0.2865 0.4641 0.113 Uiso calc U R 1
C C2 0.2828(11) -0.0760(10) 0.3927(7) 0.053(3) Uani d . . 1
C C3 0.2909(9) 0.0397(12) 0.3501(7) 0.063(3) Uani d . . 1
H H3 0.3586 0.102 0.3729 0.076 Uiso calc U R 1
C C4 0.2089(15) 0.0677(11) 0.2791(9) 0.077(3) Uani d . . 1
H H4 0.2222 0.1462 0.2529 0.093 Uiso calc U R 1
C C5 0.1076(15) -0.016(2) 0.2452(7) 0.103(4) Uani d . . 1
H H5 0.0483 0.0056 0.196 0.123 Uiso calc U R 1
C C6 0.0906(11) -0.1306(16) 0.2819(10) 0.093(4) Uani d . . 1
H H6 0.0209 -0.19 0.2576 0.112 Uiso calc U R 1
C C7 0.1755(13) -0.1601(10) 0.3544(9) 0.073(3) Uani d . . 1
H H7 0.1614 -0.2395 0.3795 0.087 Uiso calc U R 1
C C8 0.2055(17) -0.009(2) 0.6266(11) 0.192(7) Uani d . . 1
H H8A 0.1437 0.0662 0.629 0.23 Uiso calc U R 1
H H8B 0.1783 -0.0496 0.5737 0.23 Uiso calc U R 1
C C9 0.1988(19) -0.0915(16) 0.6820(13) 0.183(8) Uani d . . 1
H H9A 0.2328 -0.1781 0.6702 0.22 Uiso calc U R 1
H H9B 0.1035 -0.0995 0.6909 0.22 Uiso calc U R 1
C C10 0.3135(19) -0.0158(16) 0.7652(8) 0.171(7) Uani d . . 1
H H10A 0.275 0.0644 0.7835 0.205 Uiso calc U R 1
H H10B 0.3457 -0.0758 0.8101 0.205 Uiso calc U R 1
C C11 0.412(2) 0.008(2) 0.7210(13) 0.233(14) Uani d . . 1
H H11 0.4826 -0.0635 0.7279 0.28 Uiso calc U R 1
C C12 0.4808(17) 0.1382(13) 0.7473(13) 0.208(10) Uani d . . 1
H H12A 0.4485 0.2034 0.7063 0.312 Uiso calc U R 1
H H12B 0.5815 0.1293 0.7555 0.312 Uiso calc U R 1
H H12C 0.4562 0.1653 0.7969 0.312 Uiso calc U R 1
C C13 0.127(3) 0.189(2) 0.4836(18) 0.261(12) Uani d . . 1
H H13A 0.1109 0.1426 0.4325 0.313 Uiso calc U R 1
H H13B 0.0952 0.1342 0.5229 0.313 Uiso calc U R 1
C C14 0.064(2) 0.294(4) 0.476(2) 0.328(19) Uani d . . 1
H H14A 0.0224 0.3099 0.5225 0.393 Uiso calc U R 1
H H14B -0.0124 0.2912 0.4281 0.393 Uiso calc U R 1
C C15 0.1740(17) 0.4152(19) 0.4671(10) 0.169(6) Uani d . . 1
H H15A 0.1583 0.4543 0.4135 0.203 Uiso calc U R 1
H H15B 0.1823 0.4827 0.5086 0.203 Uiso calc U R 1
C C16 0.271(4) 0.329(3) 0.4804(16) 0.33(2) Uani d . . 1
H H16 0.3332 0.3418 0.4426 0.399 Uiso calc U R 1
C C17 0.348(2) 0.385(3) 0.5689(10) 0.273(14) Uani d . . 1
H H17A 0.3483 0.3167 0.6087 0.41 Uiso calc U R 1
H H17B 0.2969 0.4603 0.5822 0.41 Uiso calc U R 1
H H17C 0.4429 0.4098 0.5683 0.41 Uiso calc U R 1
Li Li1 0.4172(13) 0.0618(12) 0.5384(7) 0.054(4) Uani d . . 1
N N1 0.3748(7) -0.0935(7) 0.4624(5) 0.055(2) Uani d . . 1
O O1 0.2960(6) 0.2220(7) 0.5142(3) 0.075(2) Uani d . . 1
O O2 0.3682(7) 0.0380(6) 0.6437(4) 0.089(2) Uani d . . 1

loop_
_atom_site_aniso_label
_atom_site_aniso_U_11
_atom_site_aniso_U_22
_atom_site_aniso_U_33
_atom_site_aniso_U_12
_atom_site_aniso_U_13
_atom_site_aniso_U_23
C1 0.064(6) 0.065(7) 0.099(7) -0.002(5) 0.020(5) 0.013(6)
C2 0.056(9) 0.041(7) 0.073(8) 0.007(7) 0.038(8) -0.001(8)
C3 0.045(7) 0.086(10) 0.055(8) 0.003(6) 0.002(7) -0.019(7)
C4 0.058(7) 0.098(9) 0.074(10) -0.006(8) 0.009(6) -0.005(8)
C5 0.080(11) 0.138(12) 0.088(9) 0.008(10) 0.013(8) -0.006(11)
C6 0.048(8) 0.124(13) 0.098(10) -0.014(8) -0.006(9) -0.056(9)
C7 0.044(6) 0.068(7) 0.111(11) -0.020(7) 0.026(7) -0.036(8)
C8 0.149(16) 0.26(2) 0.182(17) 0.016(15) 0.064(13) 0.006(17)
C9 0.199(18) 0.161(15) 0.201(19) -0.002(12) 0.068(15) 0.103(15)
C10 0.217(16) 0.215(17) 0.114(11) 0.100(14) 0.107(14) 0.065(12)
C11 0.24(2) 0.30(3) 0.223(19) 0.21(2) 0.185(19) 0.19(2)
C12 0.166(14) 0.072(9) 0.39(3) -0.017(9) 0.070(14) -0.123(13)
C13 0.18(2) 0.21(2) 0.43(4) 0.07(2) 0.15(2) -0.04(2)
C14 0.107(16) 0.35(4) 0.54(5) 0.09(2) 0.10(2) 0.21(4)
C15 0.112(11) 0.202(17) 0.191(15) 0.066(13) 0.029(10) 0.060(13)
C16 0.53(5) 0.28(3) 0.31(3) 0.29(4) 0.35(3) 0.19(3)
C17 0.218(19) 0.47(4) 0.146(14) -0.02(2) 0.076(14) -0.16(2)
Li1 0.064(9) 0.046(8) 0.056(9) 0.002(7) 0.024(7) -0.002(7)
N1 0.052(5) 0.055(6) 0.058(5) -0.003(4) 0.008(5) 0.010(4)
O1 0.061(5) 0.085(5) 0.079(5) 0.027(4) 0.014(3) 0.009(4)
O2 0.098(6) 0.092(5) 0.091(5) 0.016(4) 0.050(4) 0.028(4)

loop_
_atom_type_symbol
_atom_type_description
_atom_type_scat_dispersion_real
_atom_type_scat_dispersion_imag
_atom_type_scat_source
C C 0.0033 0.0016 'International Tables Vol C Tables 4.2.6.8 and 6.1.1.4'
H H 0.0000 0.0000 'International Tables Vol C Tables 4.2.6.8 and 6.1.1.4'
Li Li -0.0003 0.0001 'International Tables Vol C Tables 4.2.6.8 and 6.1.1.4'
N N 0.0061 0.0033 'International Tables Vol C Tables 4.2.6.8 and 6.1.1.4'
O O 0.0106 0.0060 'International Tables Vol C Tables 4.2.6.8 and 6.1.1.4'

loop_
_geom_angle_atom_site_label_1
_geom_angle_atom_site_label_2
_geom_angle_atom_site_label_3
_geom_angle_site_symmetry_1
_geom_angle_site_symmetry_3
_geom_angle
N1 C1 H1A . . 109.5
N1 C1 H1B . . 109.5
H1A C1 H1B . . 109.5
N1 C1 H1C . . 109.5
H1A C1 H1C . . 109.5
H1B C1 H1C . . 109.5
N1 C2 C3 . . 118.2(10)
N1 C2 C7 . . 128.7(11)
C3 C2 C7 . . 113.1(10)
C4 C3 C2 . . 124.3(10)
C4 C3 H3 . . 117.8
C2 C3 H3 . . 117.8
C3 C4 C5 . . 120.2(10)
C3 C4 H4 . . 119.9
C5 C4 H4 . . 119.9
C4 C5 C6 . . 120.1(11)
C4 C5 H5 . . 120.0
C6 C5 H5 . . 120.0
C5 C6 C7 . . 119.8(10)
C5 C6 H6 . . 120.1
C7 C6 H6 . . 120.1
C6 C7 C2 . . 122.4(10)
C6 C7 H7 . . 118.8
C2 C7 H7 . . 118.8
C9 C8 O2 . . 105.2(15)
C9 C8 H8A . . 110.7
O2 C8 H8A . . 110.7
C9 C8 H8B . . 110.7
O2 C8 H8B . . 110.7
H8A C8 H8B . . 108.8
C8 C9 C10 . . 100.4(14)
C8 C9 H9A . . 111.7
C10 C9 H9A . . 111.7
C8 C9 H9B . . 111.7
C10 C9 H9B . . 111.7
H9A C9 H9B . . 109.5
C11 C10 C9 . . 92.0(14)
C11 C10 H10A . . 113.3
C9 C10 H10A . . 113.3
C11 C10 H10B . . 113.3
C9 C10 H10B . . 113.3
H10A C10 H10B . . 110.6
O2 C11 C10 . . 117.9(17)
O2 C11 C12 . . 96.9(14)
C10 C11 C12 . . 108.1(19)
O2 C11 H11 . . 111.0
C10 C11 H11 . . 111.0
C12 C11 H11 . . 111.0
C11 C12 H12A . . 109.5
C11 C12 H12B . . 109.5
H12A C12 H12B . . 109.5
C11 C12 H12C . . 109.5
H12A C12 H12C . . 109.5
H12B C12 H12C . . 109.5
C14 C13 O1 . . 108.(2)
C14 C13 C16 . . 73.9(19)
O1 C13 C16 . . 37.9(10)
C14 C13 H13A . . 110.1
O1 C13 H13A . . 110.1
C16 C13 H13A . . 107.7
C14 C13 H13B . . 110.1
O1 C13 H13B . . 110.1
C16 C13 H13B . . 139.1
H13A C13 H13B . . 108.4
C13 C14 C15 . . 109.2(18)
C13 C14 H14A . . 109.8
C15 C14 H14A . . 109.8
C13 C14 H14B . . 109.8
C15 C14 H14B . . 109.8
H14A C14 H14B . . 108.3
C16 C15 C14 . . 87.(2)
C16 C15 H15A . . 114.2
C14 C15 H15A . . 114.2
C16 C15 H15B . . 114.2
C14 C15 H15B . . 114.2
H15A C15 H15B . . 111.3
O1 C16 C15 . . 139.(2)
O1 C16 C17 . . 82.4(19)
C15 C16 C17 . . 96.0(19)
O1 C16 C13 . . 55.4(15)
C15 C16 C13 . . 90.(2)
C17 C16 C13 . . 113.9(16)
O1 C16 H16 . . 109.3
C15 C16 H16 . . 109.3
C17 C16 H16 . . 109.3
C13 C16 H16 . . 130.1
C16 C17 H17A . . 109.5
C16 C17 H17B . . 109.5
H17A C17 H17B . . 109.5
C16 C17 H17C . . 109.5
H17A C17 H17C . . 109.5
H17B C17 H17C . . 109.5
O2 Li1 O1 . . 92.3(6)
O2 Li1 N1 . . 115.5(7)
O1 Li1 N1 . . 118.1(7)
O2 Li1 N1 . 3_656 117.2(7)
O1 Li1 N1 . 3_656 114.3(6)
N1 Li1 N1 . 3_656 100.7(6)
O2 Li1 Li1 . 3_656 134.0(9)
O1 Li1 Li1 . 3_656 133.6(8)
N1 Li1 Li1 . 3_656 50.8(4)
N1 Li1 Li1 3_656 3_656 49.8(5)
C2 N1 C1 . . 112.4(7)
C2 N1 Li1 . . 118.0(7)
C1 N1 Li1 . . 115.2(7)
C2 N1 Li1 . 3_656 116.7(6)
C1 N1 Li1 . 3_656 111.4(7)
Li1 N1 Li1 . 3_656 79.3(6)
C16 O1 C13 . . 86.7(19)
C16 O1 Li1 . . 150.0(12)
C13 O1 Li1 . . 114.0(10)
C11 O2 C8 . . 102.1(12)
C11 O2 Li1 . . 147.1(9)
C8 O2 Li1 . . 106.8(9)

loop_
_geom_bond_atom_site_label_1
_geom_bond_atom_site_label_2
_geom_bond_site_symmetry_2
_geom_bond_distance
C1 N1 . 1.437(10)
C1 H1A . 0.98
C1 H1B . 0.98
C1 H1C . 0.98
C2 N1 . 1.357(10)
C2 C3 . 1.413(12)
C2 C7 . 1.419(13)
C3 C4 . 1.349(12)
C3 H3 . 0.95
C4 C5 . 1.354(15)
C4 H4 . 0.95
C5 C6 . 1.371(15)
C5 H5 . 0.95
C6 C7 . 1.386(14)
C6 H6 . 0.95
C7 H7 . 0.95
C8 C9 . 1.296(18)
C8 O2 . 1.644(18)
C8 H8A . 0.99
C8 H8B . 0.99
C9 C10 . 1.81(2)
C9 H9A . 0.99
C9 H9B . 0.99
C10 C11 . 1.384(18)
C10 H10A . 0.99
C10 H10B . 0.99
C11 O2 . 1.350(17)
C11 C12 . 1.53(3)
C11 H11 . 1.0
C12 H12A . 0.98
C12 H12B . 0.98
C12 H12C . 0.98
C13 C14 . 1.24(3)
C13 O1 . 1.67(3)
C13 C16 . 2.03(4)
C13 H13A . 0.99
C13 H13B . 0.99
C14 C15 . 1.69(3)
C14 H14A . 0.99
C14 H14B . 0.99
C15 C16 . 1.29(2)
C15 H15A . 0.99
C15 H15B . 0.99
C16 O1 . 1.25(2)
C16 C17 . 1.66(4)
C16 H16 . 1.0
C17 H17A . 0.98
C17 H17B . 0.98
C17 H17C . 0.98
Li1 O2 . 1.996(14)
Li1 O1 . 2.031(14)
Li1 N1 . 2.057(14)
Li1 N1 3_656 2.086(14)
Li1 Li1 3_656 2.65(2)
N1 Li1 3_656 2.086(14)

loop_
_geom_torsion_atom_site_label_1
_geom_torsion_atom_site_label_2
_geom_torsion_atom_site_label_3
_geom_torsion_atom_site_label_4
_geom_torsion_site_symmetry_4
_geom_torsion
N1 C2 C3 C4 . 177.9(7)
C7 C2 C3 C4 . -1.8(11)
C2 C3 C4 C5 . 2.2(13)
C3 C4 C5 C6 . -1.9(15)
C4 C5 C6 C7 . 1.3(16)
C5 C6 C7 C2 . -1.1(14)
N1 C2 C7 C6 . -178.5(8)
C3 C2 C7 C6 . 1.2(11)
O2 C8 C9 C10 . 38.7(16)
C8 C9 C10 C11 . -46.0(16)
C9 C10 C11 O2 . 35.(2)
C9 C10 C11 C12 . 143.9(15)
O1 C13 C14 C15 . 20.(3)
C16 C13 C14 C15 . 3.(2)
C13 C14 C15 C16 . -5.(3)
C14 C15 C16 O1 . -26.(5)
C14 C15 C16 C17 . -111.1(19)
C14 C15 C16 C13 . 3.(2)
C3 C2 N1 C1 . -179.7(6)
C7 C2 N1 C1 . 0.0(11)
C3 C2 N1 Li1 . 42.6(9)
C7 C2 N1 Li1 . -137.7(8)
C3 C2 N1 Li1 3_656 -49.3(9)
C7 C2 N1 Li1 3_656 130.4(8)
C15 C16 O1 C13 . 36.(5)
C17 C16 O1 C13 . 126.1(13)
C15 C16 O1 Li1 . 171.(2)
C17 C16 O1 Li1 . -98.(3)
C13 C16 O1 Li1 . 136.(3)
C14 C13 O1 C16 . -27.(3)
C14 C13 O1 Li1 . 176.(2)
C16 C13 O1 Li1 . -157.4(12)
C10 C11 O2 C8 . -16.(2)
C12 C11 O2 C8 . -131.2(12)
C10 C11 O2 Li1 . -167.8(12)
C12 C11 O2 Li1 . 77.(2)
C9 C8 O2 C11 . -21.0(19)
C9 C8 O2 Li1 . 143.2(14)
